data_4122392
loop_
_publ_author_name
'Jiang, Yanfeng'
'Chakarawet, Khetpakorn'
'Kohout, Andrea Laura'
'Nava, Matthew'
'Marino, Nadia'
'Cummins, Christopher C.'

_publ_section_title
;
 Dihydrogen Tetrametaphosphate, [P4O12H2](2-): Synthesis, Solubilization
 in Organic Media, Preparation of its Anhydride [P4O11](2-) and Acidic
 Methyl Ester, and Conversion to Tetrametaphosphate Metal Complexes via
 Protonolysis.
;
_journal_issue 34
_journal_name_full 'Journal of the American Chemical Society'
_journal_page_first 11894
_journal_page_last 11897
_journal_paper_doi 10.1021/ja5058339
_journal_volume 136
_journal_year 2014
_chemical_formula_moiety 'O12 P4 SN, 2(C36 H30 N P2), C4 H10 O, 3(C2 H3 N)'
_chemical_formula_sum 'C82 H79 N5 O13 P8 Sn'
_chemical_formula_weight 1708.95
_chemical_name_systematic
; 
 ? 
;
_space_group_IT_number 2
_symmetry_cell_setting triclinic
_symmetry_space_group_name_Hall '-P 1'
_symmetry_space_group_name_H-M 'P -1'
_atom_sites_solution_hydrogens geom
_atom_sites_solution_primary direct
_atom_sites_solution_secondary difmap
_audit_creation_method SHELXL-97
_cell_angle_alpha 99.245(3)
_cell_angle_beta 98.482(3)
_cell_angle_gamma 92.599(3)
_cell_formula_units_Z 2
_cell_length_a 11.1026(13)
_cell_length_b 13.4157(15)
_cell_length_c 26.153(3)
_cell_measurement_temperature 100(2)
_cell_volume 3793.3(8)
_computing_cell_refinement 'Bruker SAINT'
_computing_data_collection 'Bruker APEX2'
_computing_data_reduction 'Bruker SAINT'
_computing_molecular_graphics 'Bruker SHELXTL'
_computing_publication_material 'Bruker SHELXTL'
_computing_structure_refinement 'SHELXL-97 (Sheldrick, 2008)'
_computing_structure_solution 'SHELXS-97 (Sheldrick, 2008)'
_diffrn_ambient_temperature 100(2)
_diffrn_measured_fraction_theta_full 0.994
_diffrn_measured_fraction_theta_max 0.994
_diffrn_measurement_device_type 'Bruker APEX-II CCD'
_diffrn_measurement_method '\f and \w scans'
_diffrn_radiation_monochromator graphite
_diffrn_radiation_source 'fine-focus sealed tube'
_diffrn_radiation_type MoK\a
_diffrn_radiation_wavelength 0.71073
_diffrn_reflns_av_R_equivalents 0.0356
_diffrn_reflns_av_sigmaI/netI 0.0264
_diffrn_reflns_limit_h_max 16
_diffrn_reflns_limit_h_min -16
_diffrn_reflns_limit_k_max 19
_diffrn_reflns_limit_k_min -13
_diffrn_reflns_limit_l_max 38
_diffrn_reflns_limit_l_min -38
_diffrn_reflns_number 147447
_diffrn_reflns_theta_full 31.54
_diffrn_reflns_theta_max 31.54
_diffrn_reflns_theta_min 1.54
_exptl_absorpt_coefficient_mu 0.575
_exptl_absorpt_correction_T_max 0.9136
_exptl_absorpt_correction_T_min 0.8330
_exptl_absorpt_correction_type multi-scan
_exptl_absorpt_process_details SADABS
_exptl_crystal_colour Colourless
_exptl_crystal_density_diffrn 1.496
_exptl_crystal_density_method 'not measured'
_exptl_crystal_description Block
_exptl_crystal_F_000 1760
_exptl_crystal_size_max 0.33
_exptl_crystal_size_mid 0.24
_exptl_crystal_size_min 0.16
_platon_squeeze_details
;
 The unit cell contains 1 diethylether molecule and 3 acetonitrile molecules
 which have been treated as a diffuse contribution to the overall scattering without
 specifying atom positions by SQUEEZE as implemented in PLATON.
;
_refine_diff_density_max 0.596
_refine_diff_density_min -0.582
_refine_diff_density_rms 0.067
_refine_ls_extinction_method none
_refine_ls_goodness_of_fit_ref 1.044
_refine_ls_hydrogen_treatment riding
_refine_ls_matrix_type full
_refine_ls_number_parameters 875
_refine_ls_number_reflns 25169
_refine_ls_number_restraints 117
_refine_ls_restrained_S_all 1.043
_refine_ls_R_factor_all 0.0352
_refine_ls_R_factor_gt 0.0299
_refine_ls_shift/su_max 0.003
_refine_ls_shift/su_mean 0.000
_refine_ls_structure_factor_coef Fsqd
_refine_ls_weighting_details 'calc w=1/[\s^2^(Fo^2^)+(0.0400P)^2^+1.3768P] where P=(Fo^2^+2Fc^2^)/3'
_refine_ls_weighting_scheme calc
_refine_ls_wR_factor_gt 0.0767
_refine_ls_wR_factor_ref 0.0790
_reflns_number_gt 22116
_reflns_number_total 25169
_reflns_threshold_expression >2sigma(I)
_cod_data_source_file 4.cif
_cod_data_source_block 13157sq
_cod_depositor_comments
;
The following automatic conversions were performed:

'_symmetry_cell_setting' value 'Triclinic' changed to 'triclinic'
according to
/usr/data/users/saulius/crontab/automatic-downloads/rss-feeds/ACS/lib/dictionaries/cif_core.dic
dictionary named 'cif_core.dic' version 2.4.2 from
2011-04-26.

'_exptl_absorpt_correction_type' value 'Multi-scan'
changed to 'multi-scan' according to
/usr/data/users/saulius/crontab/automatic-downloads/rss-feeds/ACS/lib/dictionaries/cif_core.dic
dictionary named 'cif_core.dic' version 2.4.2 from 2011-04-26.

Automatic conversion script
Id: cif_fix_values 2281 2013-09-26 08:29:07Z andrius 

 Adding full bibliography for 4122390--4122394.cif.
;
_cod_original_sg_symbol_H-M P-1
_cod_database_code 4122392

loop_
_symmetry_equiv_pos_as_xyz
'x, y, z'
'-x, -y, -z'

loop_
_atom_site_label
_atom_site_type_symbol
_atom_site_fract_x
_atom_site_fract_y
_atom_site_fract_z
_atom_site_U_iso_or_equiv
_atom_site_adp_type
_atom_site_occupancy
_atom_site_symmetry_multiplicity
_atom_site_calc_flag
_atom_site_refinement_flags
_atom_site_disorder_assembly
_atom_site_disorder_group
Sn1 Sn 0.911525(8) 0.839486(7) 0.721995(3) 0.01704(3) Uani 1 1 d . . .
P1 P 1.13870(3) 0.69548(2) 0.694098(13) 0.01573(6) Uani 1 1 d . . .
P2 P 1.09850(3) 0.86220(2) 0.635486(13) 0.01517(6) Uani 1 1 d . . .
P3 P 1.14714(3) 1.00950(2) 0.733212(13) 0.01578(6) Uani 1 1 d . . .
P4 P 1.18587(3) 0.84201(3) 0.792274(14) 0.02052(7) Uani 1 1 d . . .
O1 O 1.16692(9) 0.76795(7) 0.65369(4) 0.02057(19) Uani 1 1 d . . .
O2 O 1.17030(9) 0.95534(8) 0.67644(4) 0.02120(19) Uani 1 1 d . . .
O3 O 1.22359(9) 0.94251(8) 0.77075(4) 0.0249(2) Uani 1 1 d . . .
O4 O 1.21839(9) 0.75416(8) 0.74797(4) 0.0248(2) Uani 1 1 d . . .
O11 O 1.00584(8) 0.69976(7) 0.69983(4) 0.01766(17) Uani 1 1 d . . .
O12 O 1.18742(10) 0.59756(7) 0.67954(5) 0.0254(2) Uani 1 1 d . . .
O21 O 0.96884(8) 0.85315(7) 0.64599(4) 0.01661(17) Uani 1 1 d . . .
O22 O 1.12080(10) 0.87116(8) 0.58271(4) 0.0225(2) Uani 1 1 d . . .
O31 O 1.01390(8) 0.99020(7) 0.73648(4) 0.01770(17) Uani 1 1 d . . .
O32 O 1.20335(10) 1.11277(7) 0.74396(4) 0.0254(2) Uani 1 1 d . . .
O41 O 1.04935(10) 0.83540(7) 0.79056(4) 0.02134(19) Uani 1 1 d . . .
O42 O 1.26466(12) 0.83952(9) 0.84193(4) 0.0332(3) Uani 1 1 d . . .
N11 N 0.62290(9) 0.35331(8) 0.55571(4) 0.01532(19) Uani 1 1 d . . .
P11 P 0.58583(3) 0.23706(2) 0.536829(12) 0.01173(5) Uani 1 1 d . . .
C111 C 0.46370(11) 0.19760(9) 0.56873(5) 0.0142(2) Uani 1 1 d . . .
C112 C 0.43753(12) 0.25854(10) 0.61378(5) 0.0169(2) Uani 1 1 d . . .
H112 H 0.4859 0.3196 0.6282 0.020 Uiso 1 1 calc R . .
C113 C 0.34047(13) 0.22943(11) 0.63734(5) 0.0218(3) Uani 1 1 d . . .
H113 H 0.3228 0.2705 0.6681 0.026 Uiso 1 1 calc R . .
C114 C 0.26919(13) 0.14063(11) 0.61623(6) 0.0235(3) Uani 1 1 d . . .
H114 H 0.2026 0.1215 0.6324 0.028 Uiso 1 1 calc R . .
C115 C 0.29465(13) 0.07963(11) 0.57153(6) 0.0227(3) Uani 1 1 d . . .
H115 H 0.2460 0.0187 0.5573 0.027 Uiso 1 1 calc R . .
C116 C 0.39147(12) 0.10814(10) 0.54778(5) 0.0192(2) Uani 1 1 d . . .
H116 H 0.4088 0.0667 0.5171 0.023 Uiso 1 1 calc R . .
C121 C 0.52590(11) 0.21361(9) 0.46778(5) 0.0140(2) Uani 1 1 d . . .
C122 C 0.40736(12) 0.23972(10) 0.45156(5) 0.0179(2) Uani 1 1 d . . .
H122 H 0.3601 0.2693 0.4767 0.021 Uiso 1 1 calc R . .
C123 C 0.35915(12) 0.22225(11) 0.39855(5) 0.0200(2) Uani 1 1 d . . .
H123 H 0.2785 0.2394 0.3874 0.024 Uiso 1 1 calc R . .
C124 C 0.42841(13) 0.17995(11) 0.36182(5) 0.0204(2) Uani 1 1 d . . .
H124 H 0.3947 0.1674 0.3256 0.024 Uiso 1 1 calc R . .
C125 C 0.54642(13) 0.15584(11) 0.37761(5) 0.0225(3) Uani 1 1 d . . .
H125 H 0.5941 0.1282 0.3522 0.027 Uiso 1 1 calc R . .
C126 C 0.59574(12) 0.17192(10) 0.43069(5) 0.0180(2) Uani 1 1 d . . .
H126 H 0.6764 0.1546 0.4415 0.022 Uiso 1 1 calc R . .
C131 C 0.71075(11) 0.15829(9) 0.54752(5) 0.0140(2) Uani 1 1 d . . .
C132 C 0.82095(11) 0.18534(10) 0.53154(5) 0.0162(2) Uani 1 1 d . . .
H132 H 0.8276 0.2432 0.5152 0.019 Uiso 1 1 calc R . .
C133 C 0.92041(12) 0.12756(10) 0.53961(5) 0.0195(2) Uani 1 1 d . . .
H133 H 0.9949 0.1456 0.5285 0.023 Uiso 1 1 calc R . .
C134 C 0.91123(13) 0.04353(11) 0.56386(5) 0.0218(3) Uani 1 1 d . . .
H134 H 0.9795 0.0042 0.5694 0.026 Uiso 1 1 calc R . .
C135 C 0.80228(13) 0.01656(10) 0.58006(5) 0.0208(3) Uani 1 1 d . . .
H135 H 0.7965 -0.0410 0.5968 0.025 Uiso 1 1 calc R . .
C136 C 0.70171(12) 0.07352(10) 0.57192(5) 0.0173(2) Uani 1 1 d . . .
H136 H 0.6273 0.0549 0.5829 0.021 Uiso 1 1 calc R . .
P12 P 0.72221(3) 0.43420(2) 0.589807(12) 0.01172(5) Uani 1 1 d . . .
C141 C 0.78554(11) 0.50864(9) 0.54743(5) 0.0136(2) Uani 1 1 d . . .
C142 C 0.76294(13) 0.47458(10) 0.49348(5) 0.0201(2) Uani 1 1 d . . .
H142 H 0.7161 0.4125 0.4797 0.024 Uiso 1 1 calc R . .
C143 C 0.80895(15) 0.53153(12) 0.45982(5) 0.0266(3) Uani 1 1 d . . .
H143 H 0.7943 0.5082 0.4230 0.032 Uiso 1 1 calc R . .
C144 C 0.87635(14) 0.62263(12) 0.48014(5) 0.0252(3) Uani 1 1 d . . .
H144 H 0.9067 0.6620 0.4571 0.030 Uiso 1 1 calc R . .
C145 C 0.89983(13) 0.65662(10) 0.53384(5) 0.0204(2) Uani 1 1 d . . .
H145 H 0.9465 0.7188 0.5474 0.024 Uiso 1 1 calc R . .
C146 C 0.85520(11) 0.59984(9) 0.56782(5) 0.0154(2) Uani 1 1 d . . .
H146 H 0.8718 0.6227 0.6046 0.018 Uiso 1 1 calc R . .
C151 C 0.84413(11) 0.38181(9) 0.62800(5) 0.0140(2) Uani 1 1 d . . .
C152 C 0.96645(11) 0.41157(10) 0.62908(5) 0.0166(2) Uani 1 1 d . . .
H152 H 0.9877 0.4645 0.6112 0.020 Uiso 1 1 calc R . .
C153 C 1.05748(12) 0.36380(10) 0.65638(5) 0.0197(2) Uani 1 1 d . . .
H153 H 1.1408 0.3850 0.6574 0.024 Uiso 1 1 calc R . .
C154 C 1.02793(12) 0.28595(10) 0.68198(5) 0.0198(2) Uani 1 1 d . . .
H154 H 1.0906 0.2522 0.6996 0.024 Uiso 1 1 calc R . .
C155 C 0.90565(13) 0.25695(10) 0.68186(5) 0.0203(2) Uani 1 1 d . . .
H155 H 0.8851 0.2039 0.6998 0.024 Uiso 1 1 calc R . .
C156 C 0.81410(12) 0.30533(10) 0.65569(5) 0.0176(2) Uani 1 1 d . . .
H156 H 0.7309 0.2867 0.6565 0.021 Uiso 1 1 calc R . .
C161 C 0.64980(11) 0.51678(9) 0.63530(5) 0.0145(2) Uani 1 1 d . . .
C162 C 0.71385(12) 0.56276(10) 0.68388(5) 0.0184(2) Uani 1 1 d . . .
H162 H 0.7982 0.5534 0.6927 0.022 Uiso 1 1 calc R . .
C163 C 0.65405(15) 0.62247(11) 0.71946(5) 0.0245(3) Uani 1 1 d . . .
H163 H 0.6975 0.6543 0.7525 0.029 Uiso 1 1 calc R . .
C164 C 0.53098(15) 0.63521(11) 0.70642(6) 0.0279(3) Uani 1 1 d . . .
H164 H 0.4898 0.6745 0.7311 0.034 Uiso 1 1 calc R . .
C165 C 0.46706(14) 0.59123(11) 0.65774(7) 0.0269(3) Uani 1 1 d . . .
H165 H 0.3830 0.6016 0.6489 0.032 Uiso 1 1 calc R . .
C166 C 0.52624(12) 0.53200(10) 0.62192(6) 0.0201(2) Uani 1 1 d . . .
H166 H 0.4829 0.5020 0.5885 0.024 Uiso 1 1 calc R . .
N22 N 0.65586(10) 0.34921(8) 0.87484(5) 0.0181(2) Uani 1 1 d . A .
P21 P 0.54165(3) 0.27713(2) 0.845257(13) 0.01529(6) Uani 1 1 d D . .
C211 C 0.4791(4) 0.2093(6) 0.8903(2) 0.0211(6) Uani 0.695(15) 1 d PDU A 1
C212 C 0.5098(5) 0.2429(4) 0.94402(19) 0.0272(8) Uani 0.695(15) 1 d PDU A 1
H212 H 0.5636 0.3016 0.9568 0.033 Uiso 0.695(15) 1 calc PR A 1
C213 C 0.4619(6) 0.1909(4) 0.97899(16) 0.0398(11) Uani 0.695(15) 1 d PDU A 1
H213 H 0.4830 0.2139 1.0157 0.048 Uiso 0.695(15) 1 calc PR A 1
C214 C 0.3837(7) 0.1055(5) 0.9606(2) 0.0516(14) Uani 0.695(15) 1 d PDU A 1
H214 H 0.3512 0.0701 0.9847 0.062 Uiso 0.695(15) 1 calc PR A 1
C215 C 0.3526(7) 0.0713(6) 0.9075(3) 0.0614(15) Uani 0.695(15) 1 d PDU A 1
H215 H 0.2988 0.0125 0.8950 0.074 Uiso 0.695(15) 1 calc PR A 1
C216 C 0.4002(6) 0.1232(7) 0.8725(3) 0.0445(9) Uani 0.695(15) 1 d PDU A 1
H216 H 0.3787 0.0997 0.8359 0.053 Uiso 0.695(15) 1 calc PR A 1
C2A1 C 0.4906(7) 0.2010(13) 0.8893(6) 0.0211(6) Uani 0.305(15) 1 d PDU A 2
C2A2 C 0.5326(10) 0.2258(10) 0.9426(5) 0.0272(8) Uani 0.305(15) 1 d PDU A 2
H2A2 H 0.5870 0.2840 0.9557 0.033 Uiso 0.305(15) 1 calc PR A 2
C2A3 C 0.4958(11) 0.1664(9) 0.9771(4) 0.0398(11) Uani 0.305(15) 1 d PDU A 2
H2A3 H 0.5248 0.1836 1.0136 0.048 Uiso 0.305(15) 1 calc PR A 2
C2A4 C 0.4177(13) 0.0831(10) 0.9579(6) 0.0516(14) Uani 0.305(15) 1 d PDU A 2
H2A4 H 0.3920 0.0419 0.9812 0.062 Uiso 0.305(15) 1 calc PR A 2
C2A5 C 0.3759(16) 0.0582(15) 0.9051(7) 0.0614(15) Uani 0.305(15) 1 d PDU A 2
H2A5 H 0.3215 -0.0002 0.8926 0.074 Uiso 0.305(15) 1 calc PR A 2
C2A6 C 0.4105(13) 0.1158(16) 0.8693(8) 0.0445(9) Uani 0.305(15) 1 d PDU A 2
H2A6 H 0.3810 0.0979 0.8328 0.053 Uiso 0.305(15) 1 calc PR A 2
C221 C 0.41957(12) 0.34081(10) 0.81488(5) 0.0203(3) Uani 1 1 d . A .
C222 C 0.43918(14) 0.39041(13) 0.77408(7) 0.0326(3) Uani 1 1 d . . .
H222 H 0.5143 0.3860 0.7608 0.039 Uiso 1 1 calc R A .
C223 C 0.34877(17) 0.44680(13) 0.75248(8) 0.0400(4) Uani 1 1 d . A .
H223 H 0.3622 0.4811 0.7245 0.048 Uiso 1 1 calc R . .
C224 C 0.23967(17) 0.45271(14) 0.77174(7) 0.0417(5) Uani 1 1 d . . .
H224 H 0.1784 0.4920 0.7574 0.050 Uiso 1 1 calc R A .
C225 C 0.2193(2) 0.4020(2) 0.81158(7) 0.0653(8) Uani 1 1 d . A .
H225 H 0.1435 0.4053 0.8243 0.078 Uiso 1 1 calc R . .
C226 C 0.30921(17) 0.34579(19) 0.83336(6) 0.0471(6) Uani 1 1 d . . .
H226 H 0.2949 0.3108 0.8610 0.057 Uiso 1 1 calc R A .
C231 C 0.59035(13) 0.18968(10) 0.79421(5) 0.0191(2) Uani 1 1 d . A .
C232 C 0.71188(13) 0.16502(11) 0.80063(6) 0.0237(3) Uani 1 1 d . . .
H232 H 0.7660 0.1926 0.8318 0.028 Uiso 1 1 calc R A .
C233 C 0.75316(16) 0.09978(12) 0.76102(6) 0.0295(3) Uani 1 1 d . A .
H233 H 0.8356 0.0824 0.7651 0.035 Uiso 1 1 calc R . .
C234 C 0.67386(17) 0.06023(12) 0.71556(6) 0.0316(3) Uani 1 1 d . . .
H234 H 0.7028 0.0166 0.6884 0.038 Uiso 1 1 calc R A .
C235 C 0.55290(17) 0.08339(12) 0.70922(6) 0.0314(3) Uani 1 1 d . A .
H235 H 0.4992 0.0553 0.6780 0.038 Uiso 1 1 calc R . .
C236 C 0.50998(14) 0.14794(11) 0.74873(6) 0.0243(3) Uani 1 1 d . . .
H236 H 0.4268 0.1634 0.7448 0.029 Uiso 1 1 calc R A .
P22 P 0.69206(3) 0.46550(2) 0.894735(12) 0.01329(6) Uani 1 1 d . . .
C241 C 0.79583(11) 0.51314(10) 0.85647(5) 0.0153(2) Uani 1 1 d . A .
C242 C 0.83164(12) 0.44943(11) 0.81481(5) 0.0182(2) Uani 1 1 d . . .
H242 H 0.7986 0.3812 0.8055 0.022 Uiso 1 1 calc R A .
C243 C 0.91602(13) 0.48609(12) 0.78682(5) 0.0228(3) Uani 1 1 d . A .
H243 H 0.9409 0.4428 0.7584 0.027 Uiso 1 1 calc R . .
C244 C 0.96385(13) 0.58560(12) 0.80031(6) 0.0251(3) Uani 1 1 d . . .
H244 H 1.0221 0.6101 0.7812 0.030 Uiso 1 1 calc R A .
C245 C 0.92745(14) 0.64985(11) 0.84145(6) 0.0244(3) Uani 1 1 d . A .
H245 H 0.9596 0.7184 0.8501 0.029 Uiso 1 1 calc R . .
C246 C 0.84402(13) 0.61371(10) 0.86987(5) 0.0206(2) Uani 1 1 d . . .
H246 H 0.8197 0.6571 0.8984 0.025 Uiso 1 1 calc R A .
C251 C 0.77241(11) 0.48154(10) 0.96083(5) 0.0174(2) Uani 1 1 d . A .
C252 C 0.83823(12) 0.40270(12) 0.97649(5) 0.0213(3) Uani 1 1 d . . .
H252 H 0.8366 0.3404 0.9532 0.026 Uiso 1 1 calc R A .
C253 C 0.90640(13) 0.41594(14) 1.02659(6) 0.0284(3) Uani 1 1 d . A .
H253 H 0.9514 0.3624 1.0374 0.034 Uiso 1 1 calc R . .
C254 C 0.90902(13) 0.50630(15) 1.06063(6) 0.0318(4) Uani 1 1 d . . .
H254 H 0.9552 0.5145 1.0948 0.038 Uiso 1 1 calc R A .
C255 C 0.84444(14) 0.58512(14) 1.04503(6) 0.0299(3) Uani 1 1 d . A .
H255 H 0.8471 0.6474 1.0684 0.036 Uiso 1 1 calc R . .
C256 C 0.77568(13) 0.57339(12) 0.99521(5) 0.0223(3) Uani 1 1 d . . .
H256 H 0.7312 0.6274 0.9846 0.027 Uiso 1 1 calc R A .
C261 C 0.56733(11) 0.54557(10) 0.89547(5) 0.0149(2) Uani 1 1 d . A .
C262 C 0.48757(12) 0.53561(11) 0.93102(5) 0.0199(2) Uani 1 1 d . . .
H262 H 0.5031 0.4902 0.9552 0.024 Uiso 1 1 calc R A .
C263 C 0.38583(13) 0.59145(11) 0.93133(6) 0.0229(3) Uani 1 1 d . A .
H263 H 0.3321 0.5848 0.9559 0.028 Uiso 1 1 calc R . .
C264 C 0.36258(13) 0.65715(11) 0.89576(6) 0.0232(3) Uani 1 1 d . . .
H264 H 0.2930 0.6958 0.8960 0.028 Uiso 1 1 calc R A .
C265 C 0.44045(15) 0.66632(13) 0.86008(6) 0.0301(3) Uani 1 1 d . A .
H265 H 0.4237 0.7108 0.8355 0.036 Uiso 1 1 calc R . .
C266 C 0.54329(14) 0.61096(12) 0.85980(6) 0.0255(3) Uani 1 1 d . . .
H266 H 0.5969 0.6179 0.8352 0.031 Uiso 1 1 calc R A .

loop_
_atom_site_aniso_label
_atom_site_aniso_U_11
_atom_site_aniso_U_22
_atom_site_aniso_U_33
_atom_site_aniso_U_23
_atom_site_aniso_U_13
_atom_site_aniso_U_12
Sn1 0.01211(4) 0.01795(5) 0.02190(4) 0.00322(3) 0.00566(3) 0.00073(3)
P1 0.01399(14) 0.01171(14) 0.02224(15) 0.00470(11) 0.00311(11) 0.00147(11)
P2 0.01454(14) 0.01498(15) 0.01728(14) 0.00494(11) 0.00418(11) 0.00159(11)
P3 0.01553(14) 0.01147(14) 0.02007(15) 0.00409(11) 0.00053(11) 0.00056(11)
P4 0.02376(17) 0.01690(16) 0.01979(15) 0.00641(12) -0.00360(13) 0.00076(12)
O1 0.0158(4) 0.0200(5) 0.0312(5) 0.0129(4) 0.0104(4) 0.0057(3)
O2 0.0180(4) 0.0214(5) 0.0237(5) 0.0003(4) 0.0072(4) -0.0045(4)
O3 0.0180(5) 0.0235(5) 0.0334(5) 0.0148(4) -0.0049(4) -0.0016(4)
O4 0.0181(5) 0.0263(5) 0.0271(5) 0.0012(4) -0.0033(4) 0.0033(4)
O11 0.0150(4) 0.0156(4) 0.0234(4) 0.0049(3) 0.0049(3) -0.0007(3)
O12 0.0228(5) 0.0131(5) 0.0414(6) 0.0045(4) 0.0077(4) 0.0036(4)
O21 0.0127(4) 0.0183(4) 0.0189(4) 0.0043(3) 0.0014(3) 0.0019(3)
O22 0.0274(5) 0.0229(5) 0.0202(4) 0.0076(4) 0.0091(4) 0.0040(4)
O31 0.0164(4) 0.0156(4) 0.0218(4) 0.0037(3) 0.0042(3) 0.0027(3)
O32 0.0256(5) 0.0133(5) 0.0356(6) 0.0030(4) 0.0020(4) -0.0023(4)
O41 0.0274(5) 0.0185(5) 0.0193(4) 0.0061(3) 0.0047(4) 0.0002(4)
O42 0.0444(7) 0.0249(6) 0.0261(5) 0.0076(4) -0.0119(5) 0.0043(5)
N11 0.0124(4) 0.0127(5) 0.0193(5) 0.0018(4) -0.0010(4) -0.0006(4)
P11 0.00998(12) 0.01141(13) 0.01329(12) 0.00139(10) 0.00124(10) -0.00031(10)
C111 0.0125(5) 0.0138(5) 0.0162(5) 0.0033(4) 0.0019(4) -0.0005(4)
C112 0.0152(5) 0.0174(6) 0.0174(5) 0.0016(4) 0.0023(4) -0.0001(4)
C113 0.0206(6) 0.0268(7) 0.0201(6) 0.0054(5) 0.0080(5) 0.0042(5)
C114 0.0176(6) 0.0281(7) 0.0290(7) 0.0130(5) 0.0088(5) 0.0016(5)
C115 0.0187(6) 0.0182(6) 0.0315(7) 0.0067(5) 0.0036(5) -0.0051(5)
C116 0.0182(6) 0.0163(6) 0.0220(6) 0.0005(5) 0.0038(5) -0.0030(4)
C121 0.0133(5) 0.0129(5) 0.0154(5) 0.0024(4) 0.0016(4) -0.0005(4)
C122 0.0150(5) 0.0202(6) 0.0175(5) 0.0014(4) 0.0012(4) 0.0036(4)
C123 0.0164(6) 0.0226(6) 0.0194(6) 0.0033(5) -0.0024(5) 0.0018(5)
C124 0.0215(6) 0.0224(6) 0.0156(5) 0.0026(5) -0.0011(5) -0.0014(5)
C125 0.0206(6) 0.0288(7) 0.0169(6) -0.0007(5) 0.0042(5) 0.0018(5)
C126 0.0140(5) 0.0216(6) 0.0172(5) 0.0006(4) 0.0016(4) 0.0014(4)
C131 0.0134(5) 0.0136(5) 0.0142(5) 0.0009(4) 0.0004(4) 0.0018(4)
C132 0.0147(5) 0.0172(6) 0.0169(5) 0.0031(4) 0.0023(4) 0.0022(4)
C133 0.0143(5) 0.0222(6) 0.0216(6) 0.0023(5) 0.0026(5) 0.0038(5)
C134 0.0199(6) 0.0208(6) 0.0238(6) 0.0031(5) -0.0004(5) 0.0074(5)
C135 0.0235(6) 0.0158(6) 0.0229(6) 0.0058(5) -0.0004(5) 0.0035(5)
C136 0.0175(6) 0.0155(6) 0.0186(5) 0.0034(4) 0.0012(4) 0.0010(4)
P12 0.00998(12) 0.01127(13) 0.01341(13) 0.00169(10) 0.00107(10) -0.00060(10)
C141 0.0118(5) 0.0140(5) 0.0152(5) 0.0034(4) 0.0022(4) 0.0003(4)
C142 0.0220(6) 0.0205(6) 0.0159(5) 0.0006(4) 0.0020(5) -0.0060(5)
C143 0.0325(8) 0.0302(8) 0.0156(6) 0.0022(5) 0.0048(5) -0.0098(6)
C144 0.0293(7) 0.0277(7) 0.0193(6) 0.0063(5) 0.0069(5) -0.0084(6)
C145 0.0219(6) 0.0180(6) 0.0205(6) 0.0023(5) 0.0042(5) -0.0051(5)
C146 0.0153(5) 0.0139(5) 0.0164(5) 0.0011(4) 0.0025(4) -0.0008(4)
C151 0.0130(5) 0.0143(5) 0.0141(5) 0.0020(4) 0.0008(4) 0.0006(4)
C152 0.0136(5) 0.0161(6) 0.0199(6) 0.0041(4) 0.0012(4) 0.0004(4)
C153 0.0137(5) 0.0221(6) 0.0225(6) 0.0042(5) -0.0004(5) 0.0030(5)
C154 0.0198(6) 0.0191(6) 0.0190(6) 0.0028(5) -0.0022(5) 0.0039(5)
C155 0.0238(6) 0.0184(6) 0.0183(6) 0.0066(5) -0.0010(5) -0.0001(5)
C156 0.0164(5) 0.0186(6) 0.0173(5) 0.0044(4) 0.0006(4) -0.0021(4)
C161 0.0149(5) 0.0128(5) 0.0170(5) 0.0035(4) 0.0056(4) 0.0001(4)
C162 0.0212(6) 0.0176(6) 0.0165(5) 0.0026(4) 0.0039(5) 0.0005(5)
C163 0.0340(8) 0.0219(7) 0.0181(6) 0.0007(5) 0.0098(5) -0.0006(6)
C164 0.0325(8) 0.0214(7) 0.0333(8) 0.0010(6) 0.0202(6) 0.0015(6)
C165 0.0190(6) 0.0230(7) 0.0402(8) 0.0011(6) 0.0135(6) 0.0029(5)
C166 0.0150(6) 0.0180(6) 0.0268(6) 0.0007(5) 0.0048(5) 0.0009(4)
N22 0.0130(5) 0.0166(5) 0.0241(5) 0.0039(4) 0.0012(4) -0.0009(4)
P21 0.01296(13) 0.01593(15) 0.01671(14) 0.00184(11) 0.00278(11) -0.00011(11)
C211 0.0209(9) 0.0218(14) 0.0200(6) 0.0016(7) 0.0057(7) -0.0048(9)
C212 0.0343(19) 0.0238(19) 0.0220(7) 0.0018(11) 0.0054(12) -0.0101(12)
C213 0.059(3) 0.037(2) 0.0221(8) 0.0022(13) 0.0116(14) -0.0181(18)
C214 0.075(4) 0.047(3) 0.0315(11) 0.0002(16) 0.0239(19) -0.033(2)
C215 0.083(3) 0.060(3) 0.0347(11) -0.0080(13) 0.0227(17) -0.053(2)
C216 0.0559(16) 0.0482(17) 0.0238(12) -0.0065(11) 0.0132(11) -0.0342(13)
C2A1 0.0209(9) 0.0218(14) 0.0200(6) 0.0016(7) 0.0057(7) -0.0048(9)
C2A2 0.0343(19) 0.0238(19) 0.0220(7) 0.0018(11) 0.0054(12) -0.0101(12)
C2A3 0.059(3) 0.037(2) 0.0221(8) 0.0022(13) 0.0116(14) -0.0181(18)
C2A4 0.075(4) 0.047(3) 0.0315(11) 0.0002(16) 0.0239(19) -0.033(2)
C2A5 0.083(3) 0.060(3) 0.0347(11) -0.0080(13) 0.0227(17) -0.053(2)
C2A6 0.0559(16) 0.0482(17) 0.0238(12) -0.0065(11) 0.0132(11) -0.0342(13)
C221 0.0172(6) 0.0211(6) 0.0187(6) -0.0033(5) -0.0029(5) 0.0033(5)
C222 0.0200(7) 0.0311(8) 0.0475(9) 0.0183(7) -0.0034(6) -0.0041(6)
C223 0.0329(9) 0.0274(8) 0.0545(11) 0.0165(7) -0.0179(8) -0.0065(7)
C224 0.0406(10) 0.0403(10) 0.0337(8) -0.0104(7) -0.0171(7) 0.0228(8)
C225 0.0436(11) 0.131(2) 0.0245(8) 0.0085(11) 0.0051(8) 0.0584(14)
C226 0.0300(9) 0.0959(17) 0.0204(7) 0.0136(8) 0.0072(6) 0.0335(10)
C231 0.0213(6) 0.0164(6) 0.0209(6) 0.0028(4) 0.0077(5) 0.0018(5)
C232 0.0231(7) 0.0219(7) 0.0280(7) 0.0044(5) 0.0086(5) 0.0059(5)
C233 0.0333(8) 0.0248(7) 0.0354(8) 0.0073(6) 0.0158(6) 0.0116(6)
C234 0.0456(10) 0.0234(7) 0.0298(7) 0.0029(6) 0.0183(7) 0.0105(7)
C235 0.0413(9) 0.0244(8) 0.0263(7) -0.0035(6) 0.0067(6) 0.0042(6)
C236 0.0262(7) 0.0216(7) 0.0241(6) -0.0009(5) 0.0055(5) 0.0018(5)
P22 0.01156(13) 0.01545(14) 0.01342(13) 0.00436(10) 0.00192(10) 0.00001(10)
C241 0.0130(5) 0.0200(6) 0.0141(5) 0.0058(4) 0.0023(4) 0.0007(4)
C242 0.0153(5) 0.0231(6) 0.0162(5) 0.0044(4) 0.0012(4) 0.0027(5)
C243 0.0200(6) 0.0333(8) 0.0170(6) 0.0072(5) 0.0053(5) 0.0052(5)
C244 0.0205(6) 0.0361(8) 0.0236(6) 0.0155(6) 0.0077(5) 0.0013(6)
C245 0.0254(7) 0.0232(7) 0.0275(7) 0.0115(5) 0.0067(5) -0.0028(5)
C246 0.0220(6) 0.0199(6) 0.0213(6) 0.0059(5) 0.0062(5) -0.0008(5)
C251 0.0122(5) 0.0262(7) 0.0145(5) 0.0071(4) 0.0016(4) -0.0027(4)
C252 0.0128(5) 0.0322(7) 0.0213(6) 0.0118(5) 0.0032(5) 0.0011(5)
C253 0.0133(6) 0.0523(10) 0.0236(7) 0.0194(6) 0.0023(5) 0.0028(6)
C254 0.0144(6) 0.0649(11) 0.0155(6) 0.0102(6) -0.0002(5) -0.0059(6)
C255 0.0223(7) 0.0468(9) 0.0174(6) -0.0008(6) 0.0030(5) -0.0098(6)
C256 0.0192(6) 0.0293(7) 0.0176(6) 0.0030(5) 0.0033(5) -0.0038(5)
C261 0.0133(5) 0.0171(6) 0.0141(5) 0.0021(4) 0.0019(4) 0.0015(4)
C262 0.0180(6) 0.0229(6) 0.0211(6) 0.0075(5) 0.0066(5) 0.0018(5)
C263 0.0177(6) 0.0280(7) 0.0252(6) 0.0053(5) 0.0091(5) 0.0029(5)
C264 0.0187(6) 0.0259(7) 0.0252(6) 0.0031(5) 0.0037(5) 0.0069(5)
C265 0.0314(8) 0.0363(9) 0.0294(7) 0.0171(6) 0.0100(6) 0.0176(7)
C266 0.0253(7) 0.0343(8) 0.0241(6) 0.0161(6) 0.0121(5) 0.0138(6)

loop_
_atom_type_symbol
_atom_type_description
_atom_type_scat_dispersion_real
_atom_type_scat_dispersion_imag
_atom_type_scat_source
C C 0.0033 0.0016 'International Tables Vol C Tables 4.2.6.8 and 6.1.1.4'
H H 0.0000 0.0000 'International Tables Vol C Tables 4.2.6.8 and 6.1.1.4'
N N 0.0061 0.0033 'International Tables Vol C Tables 4.2.6.8 and 6.1.1.4'
O O 0.0106 0.0060 'International Tables Vol C Tables 4.2.6.8 and 6.1.1.4'
P P 0.1023 0.0942 'International Tables Vol C Tables 4.2.6.8 and 6.1.1.4'
Sn Sn -0.6537 1.4246 'International Tables Vol C Tables 4.2.6.8 and 6.1.1.4'

loop_
_geom_angle_atom_site_label_1
_geom_angle_atom_site_label_2
_geom_angle_atom_site_label_3
_geom_angle
O41 Sn1 O21 119.82(4)
O41 Sn1 O31 75.66(4)
O21 Sn1 O31 75.78(3)
O41 Sn1 O11 75.90(4)
O21 Sn1 O11 74.65(3)
O31 Sn1 O11 120.05(3)
O12 P1 O11 119.40(6)
O12 P1 O1 109.32(6)
O11 P1 O1 108.14(5)
O12 P1 O4 109.26(6)
O11 P1 O4 107.81(6)
O1 P1 O4 101.40(6)
O22 P2 O21 119.25(6)
O22 P2 O2 109.18(6)
O21 P2 O2 108.27(5)
O22 P2 O1 109.01(6)
O21 P2 O1 108.11(5)
O2 P2 O1 101.56(6)
O32 P3 O31 120.33(6)
O32 P3 O2 109.15(6)
O31 P3 O2 107.89(5)
O32 P3 O3 109.11(6)
O31 P3 O3 107.55(6)
O2 P3 O3 101.11(6)
O42 P4 O41 118.92(7)
O42 P4 O3 108.78(7)
O41 P4 O3 108.22(6)
O42 P4 O4 109.45(6)
O41 P4 O4 108.07(6)
O3 P4 O4 102.08(6)
P1 O1 P2 131.52(6)
P2 O2 P3 132.01(6)
P4 O3 P3 131.93(7)
P4 O4 P1 131.47(7)
P1 O11 Sn1 125.88(5)
P2 O21 Sn1 126.16(5)
P3 O31 Sn1 125.94(5)
P4 O41 Sn1 126.35(6)
P12 N11 P11 145.54(7)
N11 P11 C111 110.38(6)
N11 P11 C131 113.34(6)
C111 P11 C131 109.34(6)
N11 P11 C121 109.94(6)
C111 P11 C121 105.48(6)
C131 P11 C121 108.03(6)
C112 C111 C116 119.57(12)
C112 C111 P11 119.85(9)
C116 C111 P11 120.54(10)
C113 C112 C111 119.69(12)
C113 C112 H112 120.2
C111 C112 H112 120.2
C114 C113 C112 120.34(13)
C114 C113 H113 119.8
C112 C113 H113 119.8
C113 C114 C115 120.34(13)
C113 C114 H114 119.8
C115 C114 H114 119.8
C116 C115 C114 119.67(13)
C116 C115 H115 120.2
C114 C115 H115 120.2
C115 C116 C111 120.39(12)
C115 C116 H116 119.8
C111 C116 H116 119.8
C126 C121 C122 119.94(11)
C126 C121 P11 121.35(9)
C122 C121 P11 118.70(9)
C123 C122 C121 119.74(12)
C123 C122 H122 120.1
C121 C122 H122 120.1
C124 C123 C122 120.16(12)
C124 C123 H123 119.9
C122 C123 H123 119.9
C125 C124 C123 120.27(12)
C125 C124 H124 119.9
C123 C124 H124 119.9
C124 C125 C126 120.29(12)
C124 C125 H125 119.9
C126 C125 H125 119.9
C125 C126 C121 119.58(12)
C125 C126 H126 120.2
C121 C126 H126 120.2
C136 C131 C132 119.79(11)
C136 C131 P11 122.25(10)
C132 C131 P11 117.95(9)
C133 C132 C131 120.00(12)
C133 C132 H132 120.0
C131 C132 H132 120.0
C134 C133 C132 120.11(13)
C134 C133 H133 119.9
C132 C133 H133 119.9
C133 C134 C135 120.19(12)
C133 C134 H134 119.9
C135 C134 H134 119.9
C134 C135 C136 120.25(13)
C134 C135 H135 119.9
C136 C135 H135 119.9
C135 C136 C131 119.67(12)
C135 C136 H136 120.2
C131 C136 H136 120.2
N11 P12 C161 108.70(6)
N11 P12 C151 114.51(6)
C161 P12 C151 106.81(6)
N11 P12 C141 109.02(6)
C161 P12 C141 108.47(6)
C151 P12 C141 109.17(6)
C142 C141 C146 120.10(11)
C142 C141 P12 118.77(10)
C146 C141 P12 121.13(9)
C143 C142 C141 119.93(12)
C143 C142 H142 120.0
C141 C142 H142 120.0
C144 C143 C142 119.78(13)
C144 C143 H143 120.1
C142 C143 H143 120.1
C145 C144 C143 120.55(13)
C145 C144 H144 119.7
C143 C144 H144 119.7
C144 C145 C146 120.10(12)
C144 C145 H145 120.0
C146 C145 H145 120.0
C145 C146 C141 119.53(11)
C145 C146 H146 120.2
C141 C146 H146 120.2
C152 C151 C156 119.37(11)
C152 C151 P12 122.27(10)
C156 C151 P12 118.30(9)
C153 C152 C151 119.97(12)
C153 C152 H152 120.0
C151 C152 H152 120.0
C154 C153 C152 120.61(12)
C154 C153 H153 119.7
C152 C153 H153 119.7
C153 C154 C155 119.74(12)
C153 C154 H154 120.1
C155 C154 H154 120.1
C156 C155 C154 120.18(12)
C156 C155 H155 119.9
C154 C155 H155 119.9
C155 C156 C151 120.06(12)
C155 C156 H156 120.0
C151 C156 H156 120.0
C162 C161 C166 120.06(12)
C162 C161 P12 121.06(10)
C166 C161 P12 118.85(10)
C163 C162 C161 119.92(13)
C163 C162 H162 120.0
C161 C162 H162 120.0
C164 C163 C162 119.67(13)
C164 C163 H163 120.2
C162 C163 H163 120.2
C163 C164 C165 120.76(13)
C163 C164 H164 119.6
C165 C164 H164 119.6
C164 C165 C166 119.89(14)
C164 C165 H165 120.1
C166 C165 H165 120.1
C165 C166 C161 119.66(13)
C165 C166 H166 120.2
C161 C166 H166 120.2
P22 N22 P21 139.48(8)
N22 P21 C221 114.56(6)
N22 P21 C2A1 109.2(4)
C221 P21 C2A1 111.7(3)
N22 P21 C231 108.42(6)
C221 P21 C231 106.98(6)
C2A1 P21 C231 105.5(6)
N22 P21 C211 110.13(19)
C221 P21 C211 106.72(17)
C2A1 P21 C211 5.6(6)
C231 P21 C211 109.9(3)
C212 C211 C216 119.1(5)
C212 C211 P21 119.8(4)
C216 C211 P21 121.2(5)
C213 C212 C211 120.1(4)
C213 C212 H212 120.0
C211 C212 H212 120.0
C214 C213 C212 120.1(4)
C214 C213 H213 120.0
C212 C213 H213 120.0
C215 C214 C213 120.5(5)
C215 C214 H214 119.8
C213 C214 H214 119.8
C214 C215 C216 119.6(6)
C214 C215 H215 120.2
C216 C215 H215 120.2
C215 C216 C211 120.8(6)
C215 C216 H216 119.6
C211 C216 H216 119.6
C2A2 C2A1 C2A6 120.6(11)
C2A2 C2A1 P21 119.9(10)
C2A6 C2A1 P21 119.4(11)
C2A1 C2A2 C2A3 120.6(11)
C2A1 C2A2 H2A2 119.7
C2A3 C2A2 H2A2 119.7
C2A4 C2A3 C2A2 119.3(10)
C2A4 C2A3 H2A3 120.4
C2A2 C2A3 H2A3 120.4
C2A3 C2A4 C2A5 120.3(12)
C2A3 C2A4 H2A4 119.8
C2A5 C2A4 H2A4 119.8
C2A4 C2A5 C2A6 122.2(15)
C2A4 C2A5 H2A5 118.9
C2A6 C2A5 H2A5 118.9
C2A5 C2A6 C2A1 117.0(14)
C2A5 C2A6 H2A6 121.5
C2A1 C2A6 H2A6 121.5
C226 C221 C222 119.81(14)
C226 C221 P21 121.16(12)
C222 C221 P21 118.93(11)
C221 C222 C223 119.94(17)
C221 C222 H222 120.0
C223 C222 H222 120.0
C224 C223 C222 119.85(18)
C224 C223 H223 120.1
C222 C223 H223 120.1
C225 C224 C223 120.24(16)
C225 C224 H224 119.9
C223 C224 H224 119.9
C224 C225 C226 120.17(19)
C224 C225 H225 119.9
C226 C225 H225 119.9
C221 C226 C225 119.97(19)
C221 C226 H226 120.0
C225 C226 H226 120.0
C232 C231 C236 120.40(13)
C232 C231 P21 118.26(11)
C236 C231 P21 121.33(11)
C233 C232 C231 119.54(14)
C233 C232 H232 120.2
C231 C232 H232 120.2
C234 C233 C232 119.87(15)
C234 C233 H233 120.1
C232 C233 H233 120.1
C233 C234 C235 120.87(14)
C233 C234 H234 119.6
C235 C234 H234 119.6
C234 C235 C236 119.91(15)
C234 C235 H235 120.0
C236 C235 H235 120.0
C235 C236 C231 119.39(14)
C235 C236 H236 120.3
C231 C236 H236 120.3
N22 P22 C261 115.55(6)
N22 P22 C241 111.02(6)
C261 P22 C241 107.78(6)
N22 P22 C251 108.59(6)
C261 P22 C251 107.13(6)
C241 P22 C251 106.32(6)
C242 C241 C246 120.11(12)
C242 C241 P22 120.17(10)
C246 C241 P22 119.68(10)
C243 C242 C241 119.64(13)
C243 C242 H242 120.2
C241 C242 H242 120.2
C244 C243 C242 120.09(13)
C244 C243 H243 120.0
C242 C243 H243 120.0
C243 C244 C245 120.54(13)
C243 C244 H244 119.7
C245 C244 H244 119.7
C246 C245 C244 119.77(14)
C246 C245 H245 120.1
C244 C245 H245 120.1
C245 C246 C241 119.84(13)
C245 C246 H246 120.1
C241 C246 H246 120.1
C252 C251 C256 120.00(12)
C252 C251 P22 118.78(11)
C256 C251 P22 121.09(10)
C251 C252 C253 119.51(14)
C251 C252 H252 120.2
C253 C252 H252 120.2
C254 C253 C252 120.50(15)
C254 C253 H253 119.8
C252 C253 H253 119.8
C253 C254 C255 120.13(13)
C253 C254 H254 119.9
C255 C254 H254 119.9
C254 C255 C256 120.26(15)
C254 C255 H255 119.9
C256 C255 H255 119.9
C255 C256 C251 119.59(14)
C255 C256 H256 120.2
C251 C256 H256 120.2
C266 C261 C262 119.51(12)
C266 C261 P22 122.41(10)
C262 C261 P22 117.92(10)
C263 C262 C261 120.41(13)
C263 C262 H262 119.8
C261 C262 H262 119.8
C262 C263 C264 119.83(13)
C262 C263 H263 120.1
C264 C263 H263 120.1
C265 C264 C263 119.95(13)
C265 C264 H264 120.0
C263 C264 H264 120.0
C264 C265 C266 120.50(14)
C264 C265 H265 119.8
C266 C265 H265 119.8
C261 C266 C265 119.78(13)
C261 C266 H266 120.1
C265 C266 H266 120.1

loop_
_geom_bond_atom_site_label_1
_geom_bond_atom_site_label_2
_geom_bond_distance
Sn1 O41 2.1886(10)
Sn1 O21 2.2068(10)
Sn1 O31 2.2231(10)
Sn1 O11 2.2259(9)
P1 O12 1.4586(10)
P1 O11 1.5072(10)
P1 O1 1.6003(10)
P1 O4 1.6126(11)
P2 O22 1.4603(10)
P2 O21 1.5080(10)
P2 O2 1.6038(10)
P2 O1 1.6050(10)
P3 O32 1.4604(11)
P3 O31 1.5075(10)
P3 O2 1.6066(10)
P3 O3 1.6122(10)
P4 O42 1.4610(11)
P4 O41 1.5079(11)
P4 O3 1.6037(11)
P4 O4 1.6078(11)
N11 P12 1.5745(11)
N11 P11 1.5747(11)
P11 C111 1.7960(13)
P11 C131 1.7978(12)
P11 C121 1.8018(12)
C111 C112 1.3977(17)
C111 C116 1.3984(17)
C112 C113 1.3887(19)
C112 H112 0.9500
C113 C114 1.387(2)
C113 H113 0.9500
C114 C115 1.388(2)
C114 H114 0.9500
C115 C116 1.3869(19)
C115 H115 0.9500
C116 H116 0.9500
C121 C126 1.3936(17)
C121 C122 1.4000(17)
C122 C123 1.3888(17)
C122 H122 0.9500
C123 C124 1.3850(19)
C123 H123 0.9500
C124 C125 1.3834(19)
C124 H124 0.9500
C125 C126 1.3936(18)
C125 H125 0.9500
C126 H126 0.9500
C131 C136 1.3972(18)
C131 C132 1.4009(17)
C132 C133 1.3879(17)
C132 H132 0.9500
C133 C134 1.386(2)
C133 H133 0.9500
C134 C135 1.391(2)
C134 H134 0.9500
C135 C136 1.3913(18)
C135 H135 0.9500
C136 H136 0.9500
P12 C161 1.7968(12)
P12 C151 1.7992(12)
P12 C141 1.8007(13)
C141 C142 1.3929(17)
C141 C146 1.4008(17)
C142 C143 1.3904(19)
C142 H142 0.9500
C143 C144 1.388(2)
C143 H143 0.9500
C144 C145 1.3870(19)
C144 H144 0.9500
C145 C146 1.3888(18)
C145 H145 0.9500
C146 H146 0.9500
C151 C152 1.3930(17)
C151 C156 1.4025(18)
C152 C153 1.3910(17)
C152 H152 0.9500
C153 C154 1.380(2)
C153 H153 0.9500
C154 C155 1.395(2)
C154 H154 0.9500
C155 C156 1.3857(18)
C155 H155 0.9500
C156 H156 0.9500
C161 C162 1.3937(17)
C161 C166 1.3975(18)
C162 C163 1.3926(18)
C162 H162 0.9500
C163 C164 1.384(2)
C163 H163 0.9500
C164 C165 1.388(2)
C164 H164 0.9500
C165 C166 1.3894(19)
C165 H165 0.9500
C166 H166 0.9500
N22 P22 1.5770(12)
N22 P21 1.5813(11)
P21 C221 1.7898(14)
P21 C2A1 1.792(12)
P21 C231 1.7940(13)
P21 C211 1.797(5)
C211 C212 1.390(5)
C211 C216 1.390(6)
C212 C213 1.386(5)
C212 H212 0.9500
C213 C214 1.381(5)
C213 H213 0.9500
C214 C215 1.378(6)
C214 H214 0.9500
C215 C216 1.384(6)
C215 H215 0.9500
C216 H216 0.9500
C2A1 C2A2 1.384(12)
C2A1 C2A6 1.397(13)
C2A2 C2A3 1.386(12)
C2A2 H2A2 0.9500
C2A3 C2A4 1.363(12)
C2A3 H2A3 0.9500
C2A4 C2A5 1.372(13)
C2A4 H2A4 0.9500
C2A5 C2A6 1.391(13)
C2A5 H2A5 0.9500
C2A6 H2A6 0.9500
C221 C226 1.383(2)
C221 C222 1.383(2)
C222 C223 1.392(2)
C222 H222 0.9500
C223 C224 1.379(3)
C223 H223 0.9500
C224 C225 1.372(3)
C224 H224 0.9500
C225 C226 1.389(2)
C225 H225 0.9500
C226 H226 0.9500
C231 C232 1.3963(19)
C231 C236 1.397(2)
C232 C233 1.391(2)
C232 H232 0.9500
C233 C234 1.384(2)
C233 H233 0.9500
C234 C235 1.384(2)
C234 H234 0.9500
C235 C236 1.393(2)
C235 H235 0.9500
C236 H236 0.9500
P22 C261 1.7912(13)
P22 C241 1.7934(13)
P22 C251 1.7995(13)
C241 C242 1.3909(18)
C241 C246 1.3989(19)
C242 C243 1.3899(19)
C242 H242 0.9500
C243 C244 1.385(2)
C243 H243 0.9500
C244 C245 1.388(2)
C244 H244 0.9500
C245 C246 1.3870(19)
C245 H245 0.9500
C246 H246 0.9500
C251 C252 1.3933(19)
C251 C256 1.399(2)
C252 C253 1.3935(19)
C252 H252 0.9500
C253 C254 1.380(3)
C253 H253 0.9500
C254 C255 1.386(3)
C254 H254 0.9500
C255 C256 1.3910(19)
C255 H255 0.9500
C256 H256 0.9500
C261 C266 1.3862(18)
C261 C262 1.3924(18)
C262 C263 1.3837(19)
C262 H262 0.9500
C263 C264 1.386(2)
C263 H263 0.9500
C264 C265 1.378(2)
C264 H264 0.9500
C265 C266 1.390(2)
C265 H265 0.9500
C266 H266 0.9500

loop_
_platon_squeeze_void_nr
_platon_squeeze_void_average_x
_platon_squeeze_void_average_y
_platon_squeeze_void_average_z
_platon_squeeze_void_volume
_platon_squeeze_void_count_electrons
_platon_squeeze_void_content
1 0.000 0.000 0.000 641 125 ' '
